data_4064416
loop_
_publ_author_name
'Dudle, Balz'
'Rajesh, Kunjanpillai'
'Blacque, Olivier'
'Berke, Heinz'

_publ_section_title
;
 Rhenium Nitrosyl Complexes Bearing Large-Bite-Angle Diphosphines
;
_journal_issue 11
_journal_name_full Organometallics
_journal_page_first 2986
_journal_paper_doi 10.1021/om200092y
_journal_volume 30
_journal_year 2011
_chemical_formula_moiety 'C36 H31 Br2 Fe N2 O P2 Re, C4 H8 O'
_chemical_formula_sum 'C40 H39 Br2 Fe N2 O2 P2 Re'
_chemical_formula_weight 1043.53
_chemical_name_systematic
'Acetonitrile-dibromo-(1,1'-bis(diphenylphosphino)ferrocene-P,P')-nitrosyl-rhenium(I) tetrahydrofuran monosolvate'
_space_group_IT_number 14
_symmetry_cell_setting monoclinic
_symmetry_space_group_name_Hall '-P 2yn'
_symmetry_space_group_name_H-M 'P 1 21/n 1'
_atom_sites_solution_hydrogens geom
_atom_sites_solution_primary direct
_atom_sites_solution_secondary difmap
_audit_creation_method SHELXL-97
_cell_angle_alpha 90.00
_cell_angle_beta 99.971(1)
_cell_angle_gamma 90.00
_cell_formula_units_Z 4
_cell_length_a 9.9650(1)
_cell_length_b 32.0257(4)
_cell_length_c 12.1774(2)
_cell_measurement_reflns_used 17453
_cell_measurement_temperature 183(2)
_cell_measurement_theta_max 32.64
_cell_measurement_theta_min 2.43
_cell_volume 3827.55(9)
_computing_cell_refinement
;
CrysAlisPro Software, Oxford Diffraction Ltd., Version 1.171.32.24
;
_computing_data_collection
;
CrysAlisPro Software, Oxford Diffraction Ltd., Version 1.171.32.24
;
_computing_data_reduction
;
CrysAlisPro Software, Oxford Diffraction Ltd., Version 1.171.32.24
;
_computing_molecular_graphics
; ORTEP-3 for Windows, Version 1.08.
  Farrugia, L. J. (1997). J. Appl. Cryst. 30, 565.
;
_computing_publication_material
; WinGX - An integrated system of Windows programs for the solution,
 refinment and analysis of single crystal X-ray diffraction data,
 Version 1.70.01.
 Farrugia, L. J. (1999). J. Appl. Cryst. 32, 837-838.
 SHELXL97. Program for crystal structure refinement.
 Sheldrick, G.M. (2008). Acta Cryst. A64, 112-122.
 PLATON for Windows, Version 1.12.
 Spek, A. L. (2003). J. Appl. Cryst. 36, 7-13. 
;
_computing_structure_refinement
; SHELXL97. Program for crystal structure refinement.
  Sheldrick, G.M. (2008). Acta Cryst. A64, 112-122.
;
_computing_structure_solution
; SHELXS97. Program for Crystal Structure solution.
  Sheldrick, G.M. (2008). Acta Cryst. A64, 112-122.  
;
_diffrn_ambient_temperature 183(2)
_diffrn_detector_area_resol_mean 10.4498
_diffrn_measured_fraction_theta_full 0.999
_diffrn_measured_fraction_theta_max 0.999
_diffrn_measurement_device_type
; Oxford Diffraction (2007). Oxford Diffraction Ltd., 
Xcalibur CCD system
;
_diffrn_measurement_method 'omega scans'
_diffrn_radiation_monochromator graphite
_diffrn_radiation_source 'Enhance (Mo) X-ray Source'
_diffrn_radiation_type MoK\a
_diffrn_radiation_wavelength 0.71073
_diffrn_reflns_av_R_equivalents 0.0572
_diffrn_reflns_av_sigmaI/netI 0.0642
_diffrn_reflns_limit_h_max 14
_diffrn_reflns_limit_h_min -12
_diffrn_reflns_limit_k_max 45
_diffrn_reflns_limit_k_min -45
_diffrn_reflns_limit_l_max 17
_diffrn_reflns_limit_l_min -17
_diffrn_reflns_number 38549
_diffrn_reflns_theta_full 30.51
_diffrn_reflns_theta_max 30.51
_diffrn_reflns_theta_min 2.43
_exptl_absorpt_coefficient_mu 5.748
_exptl_absorpt_correction_T_max 0.760
_exptl_absorpt_correction_T_min 0.279
_exptl_absorpt_correction_type analytical
_exptl_absorpt_process_details
;
R.C. Clark and J.S. Reid, Acta Cryst. 1995, A51, 887-897
implemented in the CrysAlis Software system, Oxford Diffraction Ltd.,
Version 1.171.32.
;
_exptl_crystal_colour yellow
_exptl_crystal_density_diffrn 1.811
_exptl_crystal_density_method 'not measured'
_exptl_crystal_description plate
_exptl_crystal_F_000 2040
_exptl_crystal_size_max 0.31
_exptl_crystal_size_mid 0.17
_exptl_crystal_size_min 0.06
_refine_diff_density_max 1.123
_refine_diff_density_min -1.380
_refine_diff_density_rms 0.121
_refine_ls_extinction_method none
_refine_ls_goodness_of_fit_ref 0.934
_refine_ls_hydrogen_treatment constr
_refine_ls_matrix_type full
_refine_ls_number_parameters 452
_refine_ls_number_reflns 11676
_refine_ls_number_restraints 0
_refine_ls_restrained_S_all 0.934
_refine_ls_R_factor_all 0.0544
_refine_ls_R_factor_gt 0.0316
_refine_ls_shift/su_max 0.002
_refine_ls_shift/su_mean 0.000
_refine_ls_structure_factor_coef Fsqd
_refine_ls_weighting_details 'w=1/[\s^2^(Fo^2^)+(0.0263P)^2^] where P=(Fo^2^+2Fc^2^)/3'
_refine_ls_weighting_scheme calc
_refine_ls_wR_factor_gt 0.0602
_refine_ls_wR_factor_ref 0.0637
_reflns_number_gt 8661
_reflns_number_total 11676
_reflns_threshold_expression >2sigma(I)
_cod_data_source_file om200092y_si_002.cif
_cod_data_source_block 1a
_cod_original_sg_symbol_H-M 'P 21/n'
_cod_database_code 4064416

loop_
_symmetry_equiv_pos_as_xyz
'x, y, z'
'-x+1/2, y+1/2, -z+1/2'
'-x, -y, -z'
'x-1/2, -y-1/2, z-1/2'

loop_
_atom_site_label
_atom_site_type_symbol
_atom_site_fract_x
_atom_site_fract_y
_atom_site_fract_z
_atom_site_U_iso_or_equiv
_atom_site_adp_type
_atom_site_occupancy
_atom_site_symmetry_multiplicity
_atom_site_calc_flag
_atom_site_refinement_flags
C1 C 1.0114(3) 0.19451(10) 0.6981(3) 0.0277(7) Uani 1 1 d .
C2 C 1.1241(3) 0.21694(12) 0.7660(3) 0.0440(10) Uani 1 1 d .
H2A H 1.0919 0.2308 0.8263 0.066 Uiso 1 1 calc R
H2B H 1.1600 0.2372 0.7207 0.066 Uiso 1 1 calc R
H2C H 1.1946 0.1975 0.7956 0.066 Uiso 1 1 calc R
C3 C 0.5403(3) 0.14685(9) 0.2785(3) 0.0233(7) Uani 1 1 d .
C4 C 0.5969(4) 0.14673(10) 0.1815(3) 0.0297(7) Uani 1 1 d .
H4 H 0.6663 0.1281 0.1739 0.036 Uiso 1 1 calc R
C5 C 0.5492(4) 0.17456(11) 0.0965(3) 0.0377(9) Uani 1 1 d .
H5 H 0.5873 0.1746 0.0320 0.045 Uiso 1 1 calc R
C6 C 0.4462(4) 0.20214(11) 0.1063(3) 0.0373(9) Uani 1 1 d .
H6 H 0.4141 0.2203 0.0482 0.045 Uiso 1 1 calc R
C7 C 0.3907(4) 0.20280(11) 0.2018(3) 0.0331(8) Uani 1 1 d .
H7 H 0.3213 0.2215 0.2088 0.040 Uiso 1 1 calc R
C8 C 0.4388(3) 0.17534(9) 0.2882(3) 0.0267(7) Uani 1 1 d .
H8 H 0.4021 0.1762 0.3534 0.032 Uiso 1 1 calc R
C9 C 0.6746(3) 0.06693(9) 0.3218(3) 0.0219(6) Uani 1 1 d .
C10 C 0.5840(3) 0.03897(9) 0.2608(3) 0.0252(7) Uani 1 1 d .
H10 H 0.4907 0.0436 0.2535 0.030 Uiso 1 1 calc R
C11 C 0.6308(4) 0.00449(9) 0.2112(3) 0.0288(7) Uani 1 1 d .
H11 H 0.5690 -0.0137 0.1697 0.035 Uiso 1 1 calc R
C12 C 0.7681(4) -0.00322(10) 0.2225(3) 0.0324(8) Uani 1 1 d .
H12 H 0.7994 -0.0270 0.1910 0.039 Uiso 1 1 calc R
C13 C 0.8575(4) 0.02413(11) 0.2801(3) 0.0368(9) Uani 1 1 d .
H13 H 0.9505 0.0193 0.2864 0.044 Uiso 1 1 calc R
C14 C 0.8128(3) 0.05925(10) 0.3297(3) 0.0317(8) Uani 1 1 d .
H14 H 0.8759 0.0777 0.3685 0.038 Uiso 1 1 calc R
C15 C 0.6862(3) 0.17657(9) 0.7966(3) 0.0216(6) Uani 1 1 d .
C16 C 0.8103(3) 0.17624(11) 0.8701(3) 0.0321(8) Uani 1 1 d .
H16 H 0.8715 0.1545 0.8674 0.039 Uiso 1 1 calc R
C17 C 0.8432(4) 0.20809(13) 0.9470(3) 0.0460(10) Uani 1 1 d .
H17 H 0.9257 0.2076 0.9961 0.055 Uiso 1 1 calc R
C18 C 0.7531(5) 0.24058(12) 0.9505(4) 0.0498(12) Uani 1 1 d .
H18 H 0.7749 0.2618 1.0025 0.060 Uiso 1 1 calc R
C19 C 0.6315(4) 0.24177(11) 0.8778(3) 0.0445(10) Uani 1 1 d .
H19 H 0.5718 0.2640 0.8801 0.053 Uiso 1 1 calc R
C20 C 0.5976(4) 0.20993(9) 0.8010(3) 0.0314(8) Uani 1 1 d .
H20 H 0.5150 0.2108 0.7519 0.038 Uiso 1 1 calc R
C21 C 0.6803(3) 0.08810(9) 0.7824(3) 0.0213(6) Uani 1 1 d .
C22 C 0.7225(3) 0.05036(9) 0.7423(3) 0.0256(7) Uani 1 1 d .
H22 H 0.7373 0.0485 0.6691 0.031 Uiso 1 1 calc R
C23 C 0.7426(4) 0.01560(10) 0.8116(3) 0.0337(8) Uani 1 1 d .
H23 H 0.7719 -0.0093 0.7846 0.040 Uiso 1 1 calc R
C24 C 0.7197(4) 0.01768(11) 0.9196(3) 0.0409(9) Uani 1 1 d .
H24 H 0.7330 -0.0058 0.9652 0.049 Uiso 1 1 calc R
C25 C 0.6766(4) 0.05508(11) 0.9604(3) 0.0363(8) Uani 1 1 d .
H25 H 0.6614 0.0568 1.0335 0.044 Uiso 1 1 calc R
C26 C 0.6567(3) 0.08964(10) 0.8918(3) 0.0294(8) Uani 1 1 d .
H26 H 0.6268 0.1145 0.9191 0.035 Uiso 1 1 calc R
C27 C 0.4541(3) 0.08572(9) 0.4237(2) 0.0204(6) Uani 1 1 d .
C28 C 0.3127(3) 0.09227(10) 0.3774(3) 0.0260(7) Uani 1 1 d .
H28 H 0.2787 0.1121 0.3239 0.031 Uiso 1 1 calc R
C29 C 0.2341(3) 0.06331(11) 0.4273(3) 0.0294(8) Uani 1 1 d .
H29 H 0.1397 0.0612 0.4124 0.035 Uiso 1 1 calc R
C30 C 0.3219(3) 0.03841(10) 0.5027(3) 0.0272(7) Uani 1 1 d .
H30 H 0.2959 0.0169 0.5459 0.033 Uiso 1 1 calc R
C31 C 0.4577(3) 0.05179(9) 0.5015(3) 0.0214(6) Uani 1 1 d .
H31 H 0.5358 0.0405 0.5439 0.026 Uiso 1 1 calc R
C32 C 0.4625(3) 0.13524(9) 0.6658(3) 0.0203(6) Uani 1 1 d .
C33 C 0.3777(3) 0.16112(9) 0.5874(3) 0.0229(7) Uani 1 1 d .
H33 H 0.4079 0.1818 0.5438 0.028 Uiso 1 1 calc R
C34 C 0.2404(3) 0.15022(10) 0.5871(3) 0.0292(8) Uani 1 1 d .
H34 H 0.1649 0.1623 0.5430 0.035 Uiso 1 1 calc R
C35 C 0.2372(3) 0.11768(10) 0.6653(3) 0.0287(8) Uani 1 1 d .
H35 H 0.1593 0.1048 0.6814 0.034 Uiso 1 1 calc R
C36 C 0.3731(3) 0.10825(9) 0.7146(3) 0.0241(7) Uani 1 1 d .
H36 H 0.4000 0.0881 0.7691 0.029 Uiso 1 1 calc R
N1 N 0.8669(3) 0.09589(8) 0.5681(2) 0.0263(6) Uani 1 1 d .
N2 N 0.9241(2) 0.17679(8) 0.6472(2) 0.0232(6) Uani 1 1 d .
O1 O 0.9352(2) 0.06707(8) 0.5866(2) 0.0374(6) Uani 1 1 d .
P1 P 0.60683(8) 0.11097(2) 0.39307(7) 0.01898(16) Uani 1 1 d .
P2 P 0.64685(8) 0.13468(2) 0.69339(7) 0.01737(16) Uani 1 1 d .
Fe1 Fe 0.34856(4) 0.100321(13) 0.54585(4) 0.02044(10) Uani 1 1 d .
Br1 Br 0.65464(3) 0.214717(9) 0.51645(3) 0.02753(8) Uani 1 1 d .
Br2 Br 0.90177(3) 0.165535(11) 0.38320(3) 0.03507(9) Uani 1 1 d .
Re1 Re 0.771218(12) 0.142710(4) 0.540960(10) 0.01865(4) Uani 1 1 d .
O2 O 0.8289(6) -0.07905(18) 0.0425(5) 0.168(3) Uani 1 1 d .
C37 C 0.7597(7) -0.1093(2) -0.0234(9) 0.165(4) Uani 1 1 d .
H37A H 0.6963 -0.0969 -0.0841 0.199 Uiso 1 1 calc R
H37B H 0.7093 -0.1270 0.0196 0.199 Uiso 1 1 calc R
C38 C 0.8640(8) -0.1332(3) -0.0663(8) 0.152(3) Uani 1 1 d .
H38A H 0.8273 -0.1464 -0.1367 0.183 Uiso 1 1 calc R
H38B H 0.9036 -0.1544 -0.0135 0.183 Uiso 1 1 calc R
C39 C 0.9655(7) -0.1006(2) -0.0807(6) 0.106(2) Uani 1 1 d .
H39A H 0.9394 -0.0855 -0.1502 0.127 Uiso 1 1 calc R
H39B H 1.0557 -0.1124 -0.0779 0.127 Uiso 1 1 calc R
C40 C 0.9589(6) -0.0732(2) 0.0183(7) 0.124(3) Uani 1 1 d .
H40A H 1.0276 -0.0814 0.0811 0.149 Uiso 1 1 calc R
H40B H 0.9732 -0.0442 0.0006 0.149 Uiso 1 1 calc R

loop_
_atom_site_aniso_label
_atom_site_aniso_U_11
_atom_site_aniso_U_22
_atom_site_aniso_U_33
_atom_site_aniso_U_23
_atom_site_aniso_U_13
_atom_site_aniso_U_12
C1 0.0239(17) 0.0273(17) 0.032(2) -0.0084(15) 0.0052(15) 0.0022(14)
C2 0.0293(19) 0.047(2) 0.053(3) -0.023(2) -0.0018(18) -0.0077(17)
C3 0.0274(16) 0.0229(15) 0.0183(16) -0.0011(13) 0.0005(13) -0.0067(13)
C4 0.0372(19) 0.0278(17) 0.0250(18) -0.0011(14) 0.0083(15) -0.0016(15)
C5 0.063(3) 0.0301(19) 0.022(2) 0.0029(15) 0.0131(18) -0.0026(18)
C6 0.059(2) 0.0303(18) 0.0207(19) 0.0090(15) 0.0010(17) 0.0039(18)
C7 0.042(2) 0.0282(18) 0.027(2) 0.0044(15) -0.0007(16) 0.0063(16)
C8 0.0314(18) 0.0265(16) 0.0222(18) 0.0029(13) 0.0043(14) -0.0011(14)
C9 0.0287(17) 0.0190(14) 0.0188(16) 0.0002(12) 0.0065(13) 0.0002(13)
C10 0.0269(16) 0.0233(16) 0.0248(18) 0.0018(13) 0.0029(14) -0.0040(13)
C11 0.041(2) 0.0200(15) 0.0251(19) 0.0005(13) 0.0051(15) -0.0050(14)
C12 0.047(2) 0.0265(17) 0.027(2) -0.0035(14) 0.0142(17) 0.0035(16)
C13 0.0317(19) 0.040(2) 0.041(2) -0.0070(17) 0.0124(17) 0.0052(16)
C14 0.0269(17) 0.0342(19) 0.035(2) -0.0116(16) 0.0075(16) -0.0039(14)
C15 0.0272(16) 0.0177(14) 0.0207(17) -0.0019(12) 0.0065(13) -0.0009(13)
C16 0.0338(19) 0.0343(19) 0.028(2) -0.0082(15) 0.0034(16) -0.0057(15)
C17 0.053(3) 0.050(2) 0.035(2) -0.0150(19) 0.0065(19) -0.022(2)
C18 0.077(3) 0.030(2) 0.048(3) -0.0194(18) 0.028(2) -0.025(2)
C19 0.069(3) 0.0222(18) 0.048(3) -0.0082(17) 0.025(2) 0.0023(18)
C20 0.045(2) 0.0189(16) 0.032(2) -0.0005(14) 0.0122(17) 0.0011(15)
C21 0.0217(15) 0.0198(14) 0.0195(17) 0.0002(12) -0.0041(13) 0.0006(12)
C22 0.0290(17) 0.0214(15) 0.0250(18) -0.0036(13) 0.0002(14) 0.0021(13)
C23 0.039(2) 0.0188(16) 0.041(2) 0.0038(15) 0.0009(18) 0.0041(14)
C24 0.053(2) 0.0306(19) 0.035(2) 0.0140(17) -0.0042(19) -0.0006(17)
C25 0.052(2) 0.036(2) 0.0189(19) 0.0077(15) 0.0004(17) -0.0029(17)
C26 0.040(2) 0.0245(16) 0.0228(19) -0.0020(14) 0.0014(15) 0.0004(15)
C27 0.0213(15) 0.0232(15) 0.0162(16) -0.0012(12) 0.0021(13) -0.0010(12)
C28 0.0218(16) 0.0312(17) 0.0223(18) 0.0015(14) -0.0041(14) 0.0002(13)
C29 0.0220(16) 0.040(2) 0.0251(19) -0.0050(15) 0.0001(14) -0.0099(15)
C30 0.0340(18) 0.0237(16) 0.0261(19) -0.0037(14) 0.0108(15) -0.0095(14)
C31 0.0239(16) 0.0183(14) 0.0210(17) -0.0024(12) 0.0011(13) 0.0009(12)
C32 0.0205(15) 0.0188(15) 0.0218(16) -0.0029(12) 0.0046(13) 0.0012(12)
C33 0.0252(16) 0.0200(15) 0.0225(17) 0.0006(13) 0.0011(14) 0.0039(13)
C34 0.0239(16) 0.0297(18) 0.033(2) -0.0023(14) 0.0029(15) 0.0074(14)
C35 0.0220(16) 0.0319(18) 0.035(2) -0.0054(15) 0.0118(15) -0.0010(14)
C36 0.0274(17) 0.0225(15) 0.0236(18) -0.0016(13) 0.0074(14) -0.0003(13)
N1 0.0251(14) 0.0265(14) 0.0274(16) -0.0056(12) 0.0044(12) -0.0085(12)
N2 0.0204(13) 0.0211(13) 0.0271(16) -0.0040(11) 0.0006(12) -0.0028(11)
O1 0.0243(12) 0.0353(14) 0.0536(18) 0.0039(12) 0.0093(12) 0.0075(11)
P1 0.0195(4) 0.0196(4) 0.0176(4) -0.0004(3) 0.0025(3) -0.0026(3)
P2 0.0187(4) 0.0148(4) 0.0178(4) -0.0016(3) 0.0007(3) 0.0010(3)
Fe1 0.0177(2) 0.0211(2) 0.0222(2) 0.00072(18) 0.00246(18) -0.00046(17)
Br1 0.03011(17) 0.02082(15) 0.03008(19) 0.00484(13) 0.00079(14) -0.00082(13)
Br2 0.03205(18) 0.0447(2) 0.0303(2) -0.00314(16) 0.01048(16) -0.01582(16)
Re1 0.01728(6) 0.01856(6) 0.01949(6) -0.00166(5) 0.00147(4) -0.00241(5)
O2 0.144(5) 0.153(5) 0.221(7) -0.100(5) 0.066(5) -0.069(4)
C37 0.079(5) 0.086(5) 0.322(13) -0.094(7) 0.007(6) -0.017(4)
C38 0.114(6) 0.137(8) 0.186(10) -0.032(6) -0.027(6) -0.018(6)
C39 0.098(5) 0.099(5) 0.111(6) 0.007(4) -0.008(4) -0.021(4)
C40 0.062(4) 0.075(4) 0.218(9) -0.029(5) -0.021(5) -0.004(3)

loop_
_atom_type_symbol
_atom_type_description
_atom_type_scat_dispersion_real
_atom_type_scat_dispersion_imag
_atom_type_scat_source
C C 0.0033 0.0016 'International Tables Vol C Tables 4.2.6.8 and 6.1.1.4'
H H 0.0000 0.0000 'International Tables Vol C Tables 4.2.6.8 and 6.1.1.4'
N N 0.0061 0.0033 'International Tables Vol C Tables 4.2.6.8 and 6.1.1.4'
O O 0.0106 0.0060 'International Tables Vol C Tables 4.2.6.8 and 6.1.1.4'
P P 0.1023 0.0942 'International Tables Vol C Tables 4.2.6.8 and 6.1.1.4'
Fe Fe 0.3463 0.8444 'International Tables Vol C Tables 4.2.6.8 and 6.1.1.4'
Br Br -0.2901 2.4595 'International Tables Vol C Tables 4.2.6.8 and 6.1.1.4'
Re Re -1.0185 7.2310 'International Tables Vol C Tables 4.2.6.8 and 6.1.1.4'

loop_
_geom_angle_atom_site_label_1
_geom_angle_atom_site_label_2
_geom_angle_atom_site_label_3
_geom_angle
N2 C1 C2 178.9(4)
C1 C2 H2A 109.5
C1 C2 H2B 109.5
H2A C2 H2B 109.5
C1 C2 H2C 109.5
H2A C2 H2C 109.5
H2B C2 H2C 109.5
C8 C3 C4 118.9(3)
C8 C3 P1 121.3(2)
C4 C3 P1 119.7(2)
C5 C4 C3 119.6(3)
C5 C4 H4 120.2
C3 C4 H4 120.2
C6 C5 C4 120.9(3)
C6 C5 H5 119.6
C4 C5 H5 119.6
C7 C6 C5 120.0(3)
C7 C6 H6 120.0
C5 C6 H6 120.0
C6 C7 C8 119.6(3)
C6 C7 H7 120.2
C8 C7 H7 120.2
C3 C8 C7 121.0(3)
C3 C8 H8 119.5
C7 C8 H8 119.5
C14 C9 C10 117.9(3)
C14 C9 P1 122.9(2)
C10 C9 P1 119.1(2)
C11 C10 C9 120.8(3)
C11 C10 H10 119.6
C9 C10 H10 119.6
C12 C11 C10 120.4(3)
C12 C11 H11 119.8
C10 C11 H11 119.8
C13 C12 C11 119.3(3)
C13 C12 H12 120.3
C11 C12 H12 120.3
C12 C13 C14 121.2(3)
C12 C13 H13 119.4
C14 C13 H13 119.4
C13 C14 C9 120.2(3)
C13 C14 H14 119.9
C9 C14 H14 119.9
C20 C15 C16 118.6(3)
C20 C15 P2 121.7(3)
C16 C15 P2 119.7(2)
C17 C16 C15 120.5(3)
C17 C16 H16 119.8
C15 C16 H16 119.8
C18 C17 C16 119.8(4)
C18 C17 H17 120.1
C16 C17 H17 120.1
C19 C18 C17 120.5(3)
C19 C18 H18 119.7
C17 C18 H18 119.7
C18 C19 C20 120.0(4)
C18 C19 H19 120.0
C20 C19 H19 120.0
C19 C20 C15 120.6(4)
C19 C20 H20 119.7
C15 C20 H20 119.7
C26 C21 C22 118.5(3)
C26 C21 P2 119.4(2)
C22 C21 P2 122.1(2)
C23 C22 C21 120.1(3)
C23 C22 H22 120.0
C21 C22 H22 120.0
C24 C23 C22 120.8(3)
C24 C23 H23 119.6
C22 C23 H23 119.6
C23 C24 C25 119.7(3)
C23 C24 H24 120.2
C25 C24 H24 120.2
C26 C25 C24 119.7(3)
C26 C25 H25 120.2
C24 C25 H25 120.2
C25 C26 C21 121.3(3)
C25 C26 H26 119.3
C21 C26 H26 119.3
C31 C27 C28 106.2(3)
C31 C27 P1 123.0(2)
C28 C27 P1 130.7(2)
C31 C27 Fe1 69.31(17)
C28 C27 Fe1 69.85(18)
P1 C27 Fe1 127.55(16)
C29 C28 C27 108.2(3)
C29 C28 Fe1 70.41(19)
C27 C28 Fe1 68.56(17)
C29 C28 H28 125.9
C27 C28 H28 125.9
Fe1 C28 H28 126.7
C30 C29 C28 109.0(3)
C30 C29 Fe1 70.14(18)
C28 C29 Fe1 69.08(18)
C30 C29 H29 125.5
C28 C29 H29 125.5
Fe1 C29 H29 126.9
C29 C30 C31 108.0(3)
C29 C30 Fe1 69.96(19)
C31 C30 Fe1 68.35(17)
C29 C30 H30 126.0
C31 C30 H30 126.0
Fe1 C30 H30 127.2
C30 C31 C27 108.6(3)
C30 C31 Fe1 70.87(17)
C27 C31 Fe1 69.03(17)
C30 C31 H31 125.7
C27 C31 H31 125.7
Fe1 C31 H31 126.0
C33 C32 C36 106.7(3)
C33 C32 P2 126.5(2)
C36 C32 P2 126.7(2)
C33 C32 Fe1 69.19(17)
C36 C32 Fe1 69.94(17)
P2 C32 Fe1 123.54(15)
C34 C33 C32 108.7(3)
C34 C33 Fe1 70.34(18)
C32 C33 Fe1 69.53(17)
C34 C33 H33 125.7
C32 C33 H33 125.7
Fe1 C33 H33 126.0
C33 C34 C35 108.4(3)
C33 C34 Fe1 68.98(17)
C35 C34 Fe1 70.31(18)
C33 C34 H34 125.8
C35 C34 H34 125.8
Fe1 C34 H34 126.5
C36 C35 C34 108.1(3)
C36 C35 Fe1 69.42(17)
C34 C35 Fe1 69.19(19)
C36 C35 H35 125.9
C34 C35 H35 125.9
Fe1 C35 H35 127.0
C35 C36 C32 108.1(3)
C35 C36 Fe1 70.15(19)
C32 C36 Fe1 68.57(17)
C35 C36 H36 125.9
C32 C36 H36 125.9
Fe1 C36 H36 126.9
O1 N1 Re1 176.1(2)
C1 N2 Re1 175.0(3)
C27 P1 C3 103.23(14)
C27 P1 C9 98.30(13)
C3 P1 C9 103.51(14)
C27 P1 Re1 120.88(10)
C3 P1 Re1 114.07(10)
C9 P1 Re1 114.37(10)
C32 P2 C15 102.10(13)
C32 P2 C21 101.06(14)
C15 P2 C21 101.17(14)
C32 P2 Re1 119.71(10)
C15 P2 Re1 111.80(10)
C21 P2 Re1 118.29(10)
C27 Fe1 C33 109.71(12)
C27 Fe1 C31 41.66(12)
C33 Fe1 C31 138.31(12)
C27 Fe1 C32 111.16(12)
C33 Fe1 C32 41.28(11)
C31 Fe1 C32 110.91(12)
C27 Fe1 C28 41.59(12)
C33 Fe1 C28 111.53(13)
C31 Fe1 C28 69.07(12)
C32 Fe1 C28 140.85(12)
C27 Fe1 C34 136.71(13)
C33 Fe1 C34 40.69(12)
C31 Fe1 C34 178.35(13)
C32 Fe1 C34 69.11(13)
C28 Fe1 C34 109.82(13)
C27 Fe1 C36 141.51(12)
C33 Fe1 C36 68.97(13)
C31 Fe1 C36 112.82(12)
C32 Fe1 C36 41.49(12)
C28 Fe1 C36 176.79(12)
C34 Fe1 C36 68.35(13)
C27 Fe1 C35 177.12(13)
C33 Fe1 C35 68.48(13)
C31 Fe1 C35 141.14(13)
C32 Fe1 C35 69.11(12)
C28 Fe1 C35 136.51(13)
C34 Fe1 C35 40.49(13)
C36 Fe1 C35 40.43(12)
C27 Fe1 C29 69.22(12)
C33 Fe1 C29 140.40(13)
C31 Fe1 C29 68.15(13)
C32 Fe1 C29 178.23(13)
C28 Fe1 C29 40.51(13)
C34 Fe1 C29 111.88(14)
C36 Fe1 C29 137.22(12)
C35 Fe1 C29 110.61(13)
C27 Fe1 C30 69.47(12)
C33 Fe1 C30 179.07(13)
C31 Fe1 C30 40.78(12)
C32 Fe1 C30 138.44(13)
C28 Fe1 C30 68.18(13)
C34 Fe1 C30 140.22(13)
C36 Fe1 C30 111.37(13)
C35 Fe1 C30 112.36(13)
C29 Fe1 C30 39.90(13)
N1 Re1 N2 90.88(10)
N1 Re1 P2 95.60(9)
N2 Re1 P2 89.77(7)
N1 Re1 P1 93.20(8)
N2 Re1 P1 170.01(7)
P2 Re1 P1 98.90(3)
N1 Re1 Br1 173.52(8)
N2 Re1 Br1 82.64(7)
P2 Re1 Br1 84.452(19)
P1 Re1 Br1 93.20(2)
N1 Re1 Br2 93.06(9)
N2 Re1 Br2 84.70(7)
P2 Re1 Br2 169.801(19)
P1 Re1 Br2 85.97(2)
Br1 Re1 Br2 86.339(12)
C37 O2 C40 111.3(6)
O2 C37 C38 105.3(6)
O2 C37 H37A 110.7
C38 C37 H37A 110.7
O2 C37 H37B 110.7
C38 C37 H37B 110.7
H37A C37 H37B 108.8
C37 C38 C39 102.4(7)
C37 C38 H38A 111.3
C39 C38 H38A 111.3
C37 C38 H38B 111.3
C39 C38 H38B 111.3
H38A C38 H38B 109.2
C38 C39 C40 101.0(6)
C38 C39 H39A 111.6
C40 C39 H39A 111.6
C38 C39 H39B 111.6
C40 C39 H39B 111.6
H39A C39 H39B 109.4
O2 C40 C39 105.3(5)
O2 C40 H40A 110.7
C39 C40 H40A 110.7
O2 C40 H40B 110.7
C39 C40 H40B 110.7
H40A C40 H40B 108.8

loop_
_geom_bond_atom_site_label_1
_geom_bond_atom_site_label_2
_geom_bond_distance
C1 N2 1.130(4)
C1 C2 1.463(4)
C2 H2A 0.9600
C2 H2B 0.9600
C2 H2C 0.9600
C3 C8 1.383(4)
C3 C4 1.395(4)
C3 P1 1.840(3)
C4 C5 1.386(5)
C4 H4 0.9300
C5 C6 1.375(5)
C5 H5 0.9300
C6 C7 1.372(5)
C6 H6 0.9300
C7 C8 1.391(4)
C7 H7 0.9300
C8 H8 0.9300
C9 C14 1.386(4)
C9 C10 1.392(4)
C9 P1 1.845(3)
C10 C11 1.378(4)
C10 H10 0.9300
C11 C12 1.374(5)
C11 H11 0.9300
C12 C13 1.355(5)
C12 H12 0.9300
C13 C14 1.386(5)
C13 H13 0.9300
C14 H14 0.9300
C15 C20 1.393(4)
C15 C16 1.396(4)
C15 P2 1.834(3)
C16 C17 1.385(5)
C16 H16 0.9300
C17 C18 1.380(6)
C17 H17 0.9300
C18 C19 1.371(6)
C18 H18 0.9300
C19 C20 1.385(5)
C19 H19 0.9300
C20 H20 0.9300
C21 C26 1.393(4)
C21 C22 1.395(4)
C21 P2 1.840(3)
C22 C23 1.390(4)
C22 H22 0.9300
C23 C24 1.374(5)
C23 H23 0.9300
C24 C25 1.393(5)
C24 H24 0.9300
C25 C26 1.380(4)
C25 H25 0.9300
C26 H26 0.9300
C27 C31 1.438(4)
C27 C28 1.440(4)
C27 P1 1.818(3)
C27 Fe1 2.020(3)
C28 C29 1.416(4)
C28 Fe1 2.037(3)
C28 H28 0.9300
C29 C30 1.403(5)
C29 Fe1 2.054(3)
C29 H29 0.9300
C30 C31 1.422(4)
C30 Fe1 2.057(3)
C30 H30 0.9300
C31 Fe1 2.023(3)
C31 H31 0.9300
C32 C33 1.426(4)
C32 C36 1.441(4)
C32 P2 1.810(3)
C32 Fe1 2.025(3)
C33 C34 1.411(4)
C33 Fe1 2.020(3)
C33 H33 0.9300
C34 C35 1.416(5)
C34 Fe1 2.038(3)
C34 H34 0.9300
C35 C36 1.416(4)
C35 Fe1 2.053(3)
C35 H35 0.9300
C36 Fe1 2.043(3)
C36 H36 0.9300
N1 O1 1.146(3)
N1 Re1 1.777(3)
N2 Re1 2.122(2)
P1 Re1 2.4369(8)
P2 Re1 2.4174(8)
Br1 Re1 2.5762(3)
Br2 Re1 2.6045(4)
O2 C37 1.366(7)
O2 C40 1.391(7)
C37 C38 1.459(10)
C37 H37A 0.9700
C37 H37B 0.9700
C38 C39 1.485(9)
C38 H38A 0.9700
C38 H38B 0.9700
C39 C40 1.500(9)
C39 H39A 0.9700
C39 H39B 0.9700
C40 H40A 0.9700
C40 H40B 0.9700

loop_
_geom_hbond_atom_site_label_D
_geom_hbond_atom_site_label_H
_geom_hbond_atom_site_label_A
_geom_hbond_distance_DH
_geom_hbond_distance_HA
_geom_hbond_distance_DA
_geom_hbond_angle_DHA
C12 H12 O2 0.93 2.51 3.395(6) 158.2
